data_2004670
loop_
_publ_author_name
'Bratovanov, S.'
'Linden, A.'
'Bienz, S.'

_publ_section_title
;
 Absolute Configuration of
 (<i>S</i>)-(+)-[(Benzyloxymethyl)(<i>tert</i>-butyl)methylsilyl]
 Methyl Ketone
;
_journal_issue 4
_journal_name_full 'Acta Crystallographica Section C'
_journal_page_first 1045
_journal_page_last 1047
_journal_paper_doi 10.1107/S0108270195014338
_journal_volume 52
_journal_year 1996
_chemical_formula_moiety 'C30 H48 N2 O3 S Si'
_chemical_formula_sum 'C30 H48 N2 O3 S Si'
_chemical_formula_weight 544.87
_chemical_melting_point 365.5(15)
_chemical_name_systematic
;
(S)-(+)-[(benzyloxymethyl)(tert-butyl)methylsilyl] methyl ketone 2,4,6-
triisopropylphenylsulfonylhydrazone
;
_space_group_IT_number 1
_symmetry_cell_setting triclinic
_symmetry_space_group_name_Hall 'P 1'
_symmetry_space_group_name_H-M 'P 1'
_cell_angle_alpha 97.24(1)
_cell_angle_beta 105.824(8)
_cell_angle_gamma 93.82(1)
_cell_formula_units_Z 2
_cell_length_a 10.890(1)
_cell_length_b 17.714(3)
_cell_length_c 8.940(1)
_cell_measurement_reflns_used 25
_cell_measurement_temperature 243(2)
_cell_measurement_theta_max 20
_cell_measurement_theta_min 18
_cell_volume 1636.8(4)
_diffrn_ambient_temperature 243(2)
_diffrn_measurement_device 'Rigaku AFC-5R'
_diffrn_measurement_method \w/2\q
_diffrn_radiation_monochromator graphite
_diffrn_radiation_source 'Rigaku rotating anode generator'
_diffrn_radiation_type MoK\a
_diffrn_radiation_wavelength 0.71073
_diffrn_reflns_av_R_equivalents 0.1165
_diffrn_reflns_av_sigmaI/netI 0.0581
_diffrn_reflns_limit_h_max 14
_diffrn_reflns_limit_h_min -11
_diffrn_reflns_limit_k_max 22
_diffrn_reflns_limit_k_min -22
_diffrn_reflns_limit_l_max 11
_diffrn_reflns_limit_l_min -11
_diffrn_reflns_number 13818
_diffrn_reflns_theta_max 27.5
_diffrn_reflns_theta_min 2.5
_diffrn_standards_decay_% insignificant
_diffrn_standards_interval_count 150
_diffrn_standards_number 3
_exptl_absorpt_coefficient_mu 0.165
_exptl_absorpt_correction_type none
_exptl_crystal_colour colourless
_exptl_crystal_density_diffrn 1.106
_exptl_crystal_density_method none
_exptl_crystal_description prism
_exptl_crystal_F_000 592
_exptl_crystal_size_max 0.38
_exptl_crystal_size_mid 0.35
_exptl_crystal_size_min 0.35
_refine_diff_density_max 0.23
_refine_diff_density_min -0.32
_refine_ls_abs_structure_details 'Flack (1983) parameter = -0.02(7)'
_refine_ls_abs_structure_Flack -0.02(7)
_refine_ls_extinction_method none
_refine_ls_goodness_of_fit_all 1.012
_refine_ls_goodness_of_fit_obs 1.046
_refine_ls_matrix_type full
_refine_ls_number_parameters 698
_refine_ls_number_reflns 13157
_refine_ls_number_restraints 5
_refine_ls_restrained_S_all 1.013
_refine_ls_restrained_S_obs 1.046
_refine_ls_R_factor_all 0.0853
_refine_ls_R_factor_obs 0.0501
_refine_ls_shift/esd_max 0.30
_refine_ls_shift/esd_mean 0.002
_refine_ls_structure_factor_coef Fsqd
_refine_ls_weighting_scheme
;
calc w = 1/[\s^2^(F~o~^2^) + (0.0712P)^2^ + 0.2780P]
where P = (F~o~^2^ + 2F~c~^2^)/3
;
_refine_ls_wR_factor_all 0.1446
_refine_ls_wR_factor_obs 0.1270
_reflns_number_observed 9678
_reflns_number_total 13158
_reflns_observed_criterion F^2^>2\s(F^2^)
_cod_data_source_file ab1320.cif
_cod_data_source_block bz9501
_cod_depositor_comments
;
The following automatic conversions were performed:

'_chemical_melting_point' value '364-367' was changed to '365.5(15)'
- the average value was taken and precision was estimated.

Automatic conversion script
Id: cif_fix_values 1715 2011-07-08 13:25:40Z adriana 
;
_cod_database_code 2004670

loop_
_symmetry_equiv_pos_as_xyz
'x, y, z'

loop_
_atom_site_aniso_label
_atom_site_aniso_U_11
_atom_site_aniso_U_22
_atom_site_aniso_U_33
_atom_site_aniso_U_12
_atom_site_aniso_U_13
_atom_site_aniso_U_23
S1 0.0423(5) 0.0361(5) 0.0580(5) 0.0122(4) 0.0122(4) 0.0137(4)
Si1 0.0405(5) 0.0448(5) 0.0614(6) 0.0144(4) 0.0173(4) 0.0077(4)
O1 0.046(2) 0.0400(15) 0.088(2) 0.0148(12) 0.0162(13) 0.0093(13)
O2 0.065(2) 0.052(2) 0.0521(15) 0.0098(14) 0.0101(12) 0.0233(12)
O6 0.073(2) 0.066(2) 0.0536(14) 0.0339(13) -0.0002(12) -0.0083(12)
N2 0.043(2) 0.036(2) 0.068(2) 0.0099(14) 0.0194(15) 0.0054(15)
N3 0.042(2) 0.039(2) 0.061(2) 0.0138(15) 0.0178(13) 0.0086(14)
C4 0.050(2) 0.044(2) 0.060(2) 0.014(2) 0.024(2) 0.012(2)
C5 0.046(2) 0.048(3) 0.103(3) 0.005(2) 0.016(2) -0.006(2)
C6 0.073(3) 0.076(3) 0.061(2) 0.037(2) 0.006(2) 0.001(2)
C7 0.078(3) 0.072(2) 0.050(2) 0.025(2) 0.005(2) -0.001(2)
C8 0.050(2) 0.080(3) 0.132(4) 0.016(2) 0.041(3) 0.037(3)
C9 0.061(2) 0.052(2) 0.057(2) 0.016(2) 0.019(2) 0.014(2)
C10 0.072(3) 0.069(3) 0.078(3) 0.029(2) 0.015(2) 0.022(2)
C11 0.124(4) 0.091(3) 0.060(3) 0.024(3) 0.017(3) 0.006(2)
C12 0.074(3) 0.081(3) 0.124(4) 0.015(2) 0.046(3) 0.052(3)
C13 0.037(2) 0.039(2) 0.045(2) 0.0129(15) 0.0111(14) 0.0096(14)
C14 0.039(2) 0.042(2) 0.049(2) 0.007(2) 0.0081(15) 0.0003(15)
C15 0.058(2) 0.051(2) 0.035(2) 0.011(2) 0.0129(15) 0.0004(15)
C16 0.047(2) 0.046(2) 0.043(2) 0.010(2) 0.0157(14) 0.0119(15)
C17 0.054(2) 0.036(2) 0.046(2) 0.005(2) 0.011(2) 0.0041(14)
C18 0.046(2) 0.038(2) 0.039(2) 0.0087(14) 0.0097(14) 0.0056(14)
C19 0.058(2) 0.048(2) 0.058(2) 0.001(2) 0.016(2) -0.013(2)
C20 0.080(4) 0.075(4) 0.100(4) 0.005(3) -0.017(3) -0.026(3)
C21 0.085(3) 0.059(3) 0.080(3) 0.013(2) 0.040(2) -0.010(2)
C22 0.074(3) 0.057(2) 0.049(2) 0.018(2) 0.025(2) 0.018(2)
C23 0.086(3) 0.076(3) 0.101(4) 0.007(3) 0.027(3) 0.049(3)
C24 0.077(3) 0.099(4) 0.099(4) 0.022(3) 0.019(3) 0.059(3)
C25 0.081(3) 0.045(2) 0.042(2) 0.013(2) 0.021(2) 0.010(2)
C26 0.084(3) 0.079(3) 0.042(2) 0.001(2) -0.001(2) 0.008(2)
C27 0.151(5) 0.051(2) 0.046(2) 0.027(3) 0.042(3) 0.004(2)
C28 0.076(3) 0.049(2) 0.052(2) 0.006(2) 0.016(2) 0.001(2)
C29 0.118(4) 0.061(3) 0.060(3) 0.009(3) 0.034(3) -0.003(2)
C30 0.167(6) 0.093(4) 0.080(4) 0.010(4) 0.055(4) -0.028(3)
C31 0.112(4) 0.071(3) 0.127(5) 0.026(3) 0.048(4) -0.021(3)
C32 0.106(4) 0.068(3) 0.100(4) 0.030(3) 0.026(3) 0.002(3)
C33 0.087(3) 0.075(3) 0.062(2) 0.032(2) 0.023(2) 0.005(2)
S41 0.0417(5) 0.0351(5) 0.0627(5) 0.0107(4) 0.0126(4) 0.0096(4)
Si41 0.0519(7) 0.0598(7) 0.0859(8) 0.0223(6) 0.0217(6) 0.0004(6)
O41 0.0423(15) 0.0402(15) 0.093(2) 0.0147(12) 0.0144(13) 0.0053(13)
O42 0.073(2) 0.053(2) 0.056(2) 0.0158(15) 0.0101(13) 0.0196(13)
O46 0.079(2) 0.129(3) 0.153(3) 0.056(2) 0.064(2) 0.067(3)
N42 0.045(2) 0.036(2) 0.076(2) 0.0127(15) 0.017(2) 0.003(2)
N43 0.050(2) 0.041(2) 0.070(2) 0.016(2) 0.027(2) 0.011(2)
C44 0.044(2) 0.045(2) 0.070(2) 0.012(2) 0.019(2) 0.007(2)
C45 0.044(2) 0.053(3) 0.126(4) 0.007(2) 0.019(2) 0.004(3)
C46 0.065(3) 0.094(3) 0.123(4) 0.037(3) 0.037(3) 0.034(3)
C47 0.058(2) 0.093(3) 0.087(3) 0.024(2) 0.023(2) 0.002(2)
C48 0.089(4) 0.100(4) 0.109(4) 0.039(3) 0.012(3) -0.041(3)
C49 0.076(3) 0.064(3) 0.105(4) 0.029(2) 0.027(3) 0.014(3)
C50 0.120(5) 0.098(4) 0.177(6) 0.071(4) 0.075(4) 0.059(4)
C51 0.116(5) 0.101(5) 0.178(7) 0.049(4) 0.070(5) 0.065(5)
C52 0.186(7) 0.121(5) 0.086(4) 0.041(5) -0.012(4) 0.028(4)
C53 0.038(2) 0.031(2) 0.053(2) 0.0049(15) 0.0136(15) 0.0041(14)
C54 0.045(2) 0.046(2) 0.048(2) 0.009(2) 0.015(2) -0.004(2)
C55 0.068(3) 0.057(2) 0.045(2) 0.010(2) 0.021(2) 0.004(2)
C56 0.077(3) 0.045(2) 0.056(2) 0.020(2) 0.026(2) 0.011(2)
C57 0.075(3) 0.035(2) 0.053(2) 0.007(2) 0.023(2) 0.002(2)
C58 0.047(2) 0.039(2) 0.046(2) 0.010(2) 0.0156(15) 0.0035(14)
C59 0.058(2) 0.047(2) 0.059(2) 0.003(2) 0.018(2) -0.012(2)
C60 0.079(4) 0.112(5) 0.099(4) 0.007(4) -0.016(3) -0.039(3)
C61 0.092(4) 0.056(3) 0.089(3) 0.012(3) 0.042(3) -0.019(2)
C62 0.128(4) 0.055(2) 0.065(3) 0.030(3) 0.051(3) 0.023(2)
C63 0.149(5) 0.054(3) 0.124(4) -0.002(3) 0.063(4) 0.036(3)
C64 0.140(5) 0.097(4) 0.106(4) 0.049(4) 0.041(4) 0.054(3)
C65 0.065(2) 0.046(2) 0.044(2) 0.012(2) 0.014(2) 0.001(2)
C66 0.080(3) 0.076(3) 0.060(2) 0.023(2) 0.006(2) 0.000(2)
C67 0.095(3) 0.062(3) 0.053(2) 0.028(2) 0.026(2) 0.004(2)
C68 0.047(2) 0.077(3) 0.061(2) 0.007(2) 0.009(2) -0.005(2)
C69 0.055(3) 0.101(4) 0.077(3) -0.002(3) 0.018(2) -0.014(3)
C70 0.098(4) 0.112(5) 0.071(3) -0.023(4) 0.024(3) 0.005(3)
C71 0.095(4) 0.094(4) 0.074(3) 0.014(3) 0.011(3) 0.005(3)
C72 0.077(3) 0.108(4) 0.062(3) 0.025(3) 0.014(2) 0.010(3)
C73 0.047(2) 0.110(4) 0.068(3) 0.011(2) 0.012(2) 0.007(3)

loop_
_atom_site_label
_atom_site_occupancy
_atom_site_fract_x
_atom_site_fract_y
_atom_site_fract_z
_atom_site_U_iso_or_equiv
_atom_site_thermal_displace_type
_atom_site_calc_flag
_atom_site_refinement_flags
_atom_site_type_symbol
S1 1 0.45900(7) 0.94550(5) 1.26160(9) 0.0449(2) Uani d . S
Si1 1 0.90769(9) 0.84619(6) 1.36163(12) 0.0479(2) Uani d . Si
O1 1 0.3988(2) 1.00939(15) 1.3153(3) 0.0582(7) Uani d . O
O2 1 0.4267(3) 0.9215(2) 1.0974(3) 0.0563(7) Uani d . O
O6 1 0.8970(3) 0.72453(15) 1.1429(3) 0.0684(7) Uani d . O
N2 1 0.6132(3) 0.9744(2) 1.3247(4) 0.0482(7) Uani d D N
H2 1 0.6391(34) 1.0143(14) 1.4000(31) 0.050(11) Uiso d D H
N3 1 0.6922(3) 0.9159(2) 1.3106(4) 0.0459(7) Uani d . N
C4 1 0.8129(4) 0.9311(2) 1.3789(4) 0.0486(9) Uani d . C
C5 1 0.8744(4) 1.0088(2) 1.4695(6) 0.0684(12) Uani d . C
H5A 1 0.9668(5) 1.0084(6) 1.5040(33) 0.103 Uiso calc R H
H5B 1 0.8426(23) 1.0200(8) 1.5604(21) 0.103 Uiso calc R H
H5C 1 0.8530(26) 1.0477(3) 1.4021(12) 0.103 Uiso calc R H
C6 1 0.8247(5) 0.7865(3) 1.1677(5) 0.0719(12) Uani d . C
H6A 1 0.7382(5) 0.7668(3) 1.1668(5) 0.086 Uiso calc R H
H6B 1 0.8169(5) 0.8177(3) 1.0832(5) 0.086 Uiso calc R H
C7 1 0.8444(4) 0.6754(2) 1.0007(4) 0.0695(11) Uani d . C
H7A 1 0.8257(4) 0.7053(2) 0.9136(4) 0.083 Uiso calc R H
H7B 1 0.7638(4) 0.6479(2) 1.0021(4) 0.083 Uiso calc R H
C8 1 1.0756(4) 0.8804(3) 1.3664(7) 0.0821(14) Uani d . C
H8A 1 1.1259(10) 0.8975(19) 1.4744(8) 0.123 Uiso calc R H
H8B 1 1.0737(5) 0.9225(14) 1.3064(36) 0.123 Uiso calc R H
H8C 1 1.1139(12) 0.8388(7) 1.3209(38) 0.123 Uiso calc R H
C9 1 0.9102(4) 0.7921(2) 1.5320(5) 0.0550(9) Uani d . C
C10 1 1.0011(4) 0.7293(3) 1.5349(5) 0.0726(12) Uani d . C
H10A 1 0.9693(16) 0.6923(10) 1.4398(18) 0.109 Uiso calc R H
H10B 1 1.0053(23) 0.7039(12) 1.6259(21) 0.109 Uiso calc R H
H10C 1 1.0861(8) 0.7521(3) 1.5409(36) 0.109 Uiso calc R H
C11 1 0.9571(6) 0.8469(3) 1.6871(5) 0.093(2) Uani d . C
H11A 1 0.8964(19) 0.8842(14) 1.6905(20) 0.140 Uiso calc R H
H11B 1 1.0404(17) 0.8729(16) 1.6951(21) 0.140 Uiso calc R H
H11C 1 0.9643(36) 0.8182(4) 1.7741(6) 0.140 Uiso calc R H
C12 1 0.7744(5) 0.7544(3) 1.5142(7) 0.0859(15) Uani d . C
H12A 1 0.7478(14) 0.7162(15) 1.4205(24) 0.129 Uiso calc R H
H12B 1 0.7149(8) 0.7931(4) 1.5053(43) 0.129 Uiso calc R H
H12C 1 0.7748(9) 0.7300(18) 1.6056(21) 0.129 Uiso calc R H
C13 1 0.4350(3) 0.8666(2) 1.3638(4) 0.0395(7) Uani d . C
C14 1 0.4525(3) 0.8828(2) 1.5278(4) 0.0447(8) Uani d . C
C15 1 0.4324(4) 0.8222(2) 1.6057(4) 0.0484(9) Uani d . C
H15 1 0.4440(4) 0.8322(2) 1.7147(4) 0.058 Uiso calc R H
C16 1 0.3959(4) 0.7476(2) 1.5298(4) 0.0437(8) Uani d . C
C17 1 0.3805(4) 0.7342(2) 1.3710(4) 0.0460(8) Uani d . C
H17 1 0.3549(4) 0.6838(2) 1.3185(4) 0.055 Uiso calc R H
C18 1 0.4010(3) 0.7912(2) 1.2827(4) 0.0414(8) Uani d . C
C19 1 0.4982(4) 0.9617(2) 1.6313(5) 0.0566(10) Uani d . C
H19 1 0.5172(4) 0.9991(2) 1.5650(5) 0.068 Uiso calc R H
C20 1 0.6186(5) 0.9577(3) 1.7623(7) 0.097(2) Uani d . C
H20A 1 0.6519(24) 1.0088(4) 1.8175(33) 0.146 Uiso calc R H
H20B 1 0.6825(16) 0.9356(23) 1.7181(8) 0.146 Uiso calc R H
H20C 1 0.5985(10) 0.9260(21) 1.8351(29) 0.146 Uiso calc R H
C21 1 0.3910(5) 0.9886(3) 1.7010(6) 0.0730(13) Uani d . C
H21A 1 0.3161(13) 0.9943(19) 1.6165(6) 0.109 Uiso calc R H
H21B 1 0.4209(13) 1.0373(10) 1.7687(33) 0.109 Uiso calc R H
H21C 1 0.3685(24) 0.9509(10) 1.7618(34) 0.109 Uiso calc R H
C22 1 0.3852(4) 0.6829(2) 1.6248(5) 0.0569(10) Uani d . C
H22 1 0.3576(4) 0.7046(2) 1.7165(5) 0.068 Uiso calc R H
C23 1 0.2886(5) 0.6152(3) 1.5385(6) 0.0847(15) Uani d . C
H23A 1 0.2072(11) 0.6333(3) 1.4897(36) 0.127 Uiso calc R H
H23B 1 0.2769(28) 0.5816(11) 1.6124(10) 0.127 Uiso calc R H
H23C 1 0.3198(17) 0.5873(12) 1.4582(30) 0.127 Uiso calc R H
C24 1 0.5154(5) 0.6570(3) 1.6878(7) 0.088(2) Uani d . C
H24A 1 0.5736(11) 0.6997(7) 1.7537(38) 0.132 Uiso calc R H
H24B 1 0.5479(18) 0.6381(21) 1.6009(7) 0.132 Uiso calc R H
H24C 1 0.5088(8) 0.6164(16) 1.7495(40) 0.132 Uiso calc R H
C25 1 0.3841(4) 0.7650(2) 1.1077(4) 0.0546(10) Uani d . C
H25 1 0.4398(4) 0.8011(2) 1.0724(4) 0.066 Uiso calc R H
C26 1 0.2446(5) 0.7694(3) 1.0134(5) 0.0730(12) Uani d . C
H26A 1 0.2354(8) 0.7558(18) 0.9021(5) 0.110 Uiso calc R H
H26B 1 0.2224(10) 0.8211(5) 1.0334(29) 0.110 Uiso calc R H
H26C 1 0.1878(5) 0.7342(13) 1.0452(27) 0.110 Uiso calc R H
C27 1 0.4248(6) 0.6846(3) 1.0759(5) 0.0796(15) Uani d . C
H27A 1 0.5051(16) 0.6801(7) 1.1529(25) 0.119 Uiso calc R H
H27B 1 0.4357(33) 0.6762(8) 0.9712(16) 0.119 Uiso calc R H
H27C 1 0.3591(15) 0.6467(3) 1.0835(39) 0.119 Uiso calc R H
C28 1 0.9371(4) 0.6192(2) 0.9765(4) 0.0599(10) Uani d . C
C29 1 0.9390(6) 0.5915(3) 0.8258(5) 0.0789(14) Uani d . C
H29 1 0.8817(6) 0.6073(3) 0.7390(5) 0.095 Uiso calc R H
C30 1 1.0253(8) 0.5405(4) 0.8024(7) 0.113(2) Uani d . C
H30 1 1.0258(8) 0.5214(4) 0.6996(7) 0.136 Uiso calc R H
C31 1 1.1092(6) 0.5177(3) 0.9269(8) 0.103(2) Uani d . C
H31 1 1.1681(6) 0.4834(3) 0.9102(8) 0.123 Uiso calc R H
C32 1 1.1078(6) 0.5443(3) 1.0754(7) 0.092(2) Uani d . C
H32 1 1.1656(6) 0.5283(3) 1.1614(7) 0.111 Uiso calc R H
C33 1 1.0227(5) 0.5944(3) 1.1006(5) 0.0739(12) Uani d . C
H33 1 1.0225(5) 0.6123(3) 1.2041(5) 0.089 Uiso calc R H
S41 1 0.60242(7) 0.19011(5) 0.58597(9) 0.0464(2) Uani d . S
Si41 1 0.16258(11) 0.28851(7) 0.53322(15) 0.0656(3) Uani d . Si
O41 1 0.6629(2) 0.12783(15) 0.5256(3) 0.0594(7) Uani d . O
O42 1 0.6408(3) 0.2129(2) 0.7527(3) 0.0609(7) Uani d . O
O46 1 0.0545(3) 0.1987(2) 0.6862(5) 0.1082(12) Uani d . O
N42 1 0.4492(3) 0.1596(2) 0.5278(4) 0.0524(8) Uani d D N
H42 1 0.4226(34) 0.1274(17) 0.4374(24) 0.049(10) Uiso d D H
N43 1 0.3721(3) 0.2176(2) 0.5518(4) 0.0507(8) Uani d . N
C44 1 0.2508(4) 0.2038(2) 0.4912(5) 0.0522(9) Uani d . C
C45 1 0.1861(4) 0.1291(3) 0.3945(7) 0.0764(14) Uani d . C
H45A 1 0.0940(5) 0.1315(8) 0.3606(37) 0.115 Uiso calc R H
H45B 1 0.2047(29) 0.0881(4) 0.4572(14) 0.115 Uiso calc R H
H45C 1 0.2176(26) 0.1193(10) 0.3031(23) 0.115 Uiso calc R H
C46 1 0.0127(5) 0.2502(3) 0.5772(7) 0.0891(15) Uani d . C
H46A 1 -0.0268(5) 0.2917(3) 0.6233(7) 0.107 Uiso calc R H
H46B 1 -0.0497(5) 0.2234(3) 0.4812(7) 0.107 Uiso calc R H
C47 1 -0.0263(4) 0.1819(3) 0.7739(6) 0.0792(12) Uani d . C
H47A 1 -0.1138(4) 0.1686(3) 0.7043(6) 0.095 Uiso calc R H
H47B 1 -0.0266(4) 0.2274(3) 0.8487(6) 0.095 Uiso calc R H
C48 1 0.2637(6) 0.3511(4) 0.7144(7) 0.106(2) Uani d . C
H48A 1 0.3456(17) 0.3675(20) 0.6991(19) 0.159 Uiso calc R H
H48B 1 0.2777(34) 0.3228(8) 0.8026(12) 0.159 Uiso calc R H
H48C 1 0.2203(19) 0.3956(13) 0.7356(29) 0.159 Uiso calc R H
C49 1 0.1279(5) 0.3406(3) 0.3616(6) 0.0802(14) Uani d . C
C50 1 0.0448(7) 0.4064(4) 0.3875(9) 0.119(2) Uani d . C
H50A 1 -0.0375(19) 0.3850(4) 0.3945(60) 0.178 Uiso calc R H
H50B 1 0.0312(42) 0.4351(19) 0.2999(30) 0.178 Uiso calc R H
H50C 1 0.0886(22) 0.4402(16) 0.4843(32) 0.178 Uiso calc R H
C51 1 0.2526(6) 0.3757(4) 0.3392(9) 0.120(2) Uani d . C
H51A 1 0.3035(23) 0.3353(4) 0.3160(60) 0.180 Uiso calc R H
H51B 1 0.3007(24) 0.4091(23) 0.4346(22) 0.180 Uiso calc R H
H51C 1 0.2326(7) 0.4051(25) 0.2526(39) 0.180 Uiso calc R H
C52 1 0.0511(8) 0.2856(4) 0.2100(7) 0.139(3) Uani d . C
H52A 1 -0.0268(28) 0.2625(26) 0.2260(26) 0.209 Uiso calc R H
H52B 1 0.1031(22) 0.2458(20) 0.1872(40) 0.209 Uiso calc R H
H52C 1 0.0290(51) 0.3142(8) 0.1225(16) 0.209 Uiso calc R H
C53 1 0.6208(3) 0.2716(2) 0.4889(4) 0.0406(7) Uani d . C
C54 1 0.6045(3) 0.2582(2) 0.3260(4) 0.0468(9) Uani d . C
C55 1 0.6243(4) 0.3212(2) 0.2527(4) 0.0561(10) Uani d . C
H55 1 0.6183(4) 0.3129(2) 0.1449(4) 0.067 Uiso calc R H
C56 1 0.6524(4) 0.3957(2) 0.3320(5) 0.0568(10) Uani d . C
C57 1 0.6639(4) 0.4064(2) 0.4910(4) 0.0535(9) Uani d . C
H57 1 0.6845(4) 0.4565(2) 0.5460(4) 0.064 Uiso calc R H
C58 1 0.6469(4) 0.3478(2) 0.5738(4) 0.0434(8) Uani d . C
C59 1 0.5666(4) 0.1810(2) 0.2200(5) 0.0566(10) Uani d . C
H59 1 0.5467(4) 0.1426(2) 0.2839(5) 0.068 Uiso calc R H
C60 1 0.4448(5) 0.1835(4) 0.0836(7) 0.110(2) Uani d . C
H60A 1 0.3784(17) 0.2038(26) 0.1255(9) 0.165 Uiso calc R H
H60B 1 0.4147(27) 0.1322(5) 0.0274(35) 0.165 Uiso calc R H
H60C 1 0.4649(13) 0.2161(22) 0.0121(32) 0.165 Uiso calc R H
C61 1 0.6751(5) 0.1551(3) 0.1547(6) 0.0782(14) Uani d . C
H61A 1 0.6482(14) 0.1051(10) 0.0908(36) 0.117 Uiso calc R H
H61B 1 0.7503(12) 0.1520(21) 0.2410(6) 0.117 Uiso calc R H
H61C 1 0.6958(25) 0.1916(12) 0.0907(37) 0.117 Uiso calc R H
C62 1 0.6613(6) 0.4627(3) 0.2432(5) 0.0759(14) Uani d . C
H62 1 0.6894(6) 0.4437(3) 0.1502(5) 0.091 Uiso calc R H
C63 1 0.7582(7) 0.5299(3) 0.3373(8) 0.102(2) Uani d . C
H63A 1 0.7708(35) 0.5657(14) 0.2678(13) 0.154 Uiso calc R H
H63B 1 0.8393(14) 0.5111(5) 0.3847(45) 0.154 Uiso calc R H
H63C 1 0.7261(21) 0.5555(16) 0.4191(37) 0.154 Uiso calc R H
C64 1 0.5255(7) 0.4864(4) 0.1821(8) 0.108(2) Uani d . C
H64A 1 0.5270(11) 0.5248(20) 0.1140(46) 0.162 Uiso calc R H
H64B 1 0.4962(19) 0.5073(25) 0.2703(8) 0.162 Uiso calc R H
H64C 1 0.4677(11) 0.4420(7) 0.1233(47) 0.162 Uiso calc R H
C65 1 0.6541(4) 0.3704(2) 0.7483(4) 0.0523(9) Uani d . C
H65 1 0.5978(4) 0.3318(2) 0.7766(4) 0.063 Uiso calc R H
C66 1 0.7884(5) 0.3706(3) 0.8531(5) 0.0750(13) Uani d . C
H66A 1 0.8150(12) 0.3195(5) 0.8417(29) 0.113 Uiso calc R H
H66B 1 0.7904(8) 0.3865(18) 0.9616(7) 0.113 Uiso calc R H
H66C 1 0.8465(7) 0.4059(14) 0.8233(26) 0.113 Uiso calc R H
C67 1 0.6057(5) 0.4489(3) 0.7781(5) 0.0683(12) Uani d . C
H67A 1 0.5858(27) 0.4545(7) 0.8781(17) 0.102 Uiso calc R H
H67B 1 0.5290(16) 0.4528(7) 0.6945(19) 0.102 Uiso calc R H
H67C 1 0.6717(11) 0.4890(3) 0.7807(34) 0.102 Uiso calc R H
C68 1 0.0125(4) 0.1176(3) 0.8614(5) 0.0642(10) Uani d . C
C69 1 -0.0695(5) 0.0862(3) 0.9392(6) 0.0807(14) Uani d . C
H69 1 -0.1471(5) 0.1069(3) 0.9371(6) 0.097 Uiso calc R H
C70 1 -0.0387(6) 0.0266(4) 1.0169(6) 0.096(2) Uani d . C
H70 1 -0.0944(6) 0.0066(4) 1.0694(6) 0.115 Uiso calc R H
C71 1 0.0747(6) -0.0054(4) 1.0201(6) 0.091(2) Uani d . C
H71 1 0.0952(6) -0.0475(4) 1.0729(6) 0.109 Uiso calc R H
C72 1 0.1557(5) 0.0246(3) 0.9464(5) 0.0831(14) Uani d . C
H72 1 0.2331(5) 0.0035(3) 0.9496(5) 0.100 Uiso calc R H
C73 1 0.1260(4) 0.0855(3) 0.8670(5) 0.0764(13) Uani d . C
H73 1 0.1831(4) 0.1056(3) 0.8163(5) 0.092 Uiso calc R H

loop_
_atom_type_symbol
_atom_type_description
_atom_type_scat_dispersion_real
_atom_type_scat_dispersion_imag
_atom_type_scat_source
S S 0.1246 0.1234
; International Tables for Crystallography (1992). Vol.C, Tables 4.2.6.8 and
6.1.1.4
;
Si Si 0.0817 0.0704
; International Tables for Crystallography (1992). Vol.C, Tables 4.2.6.8 and
6.1.1.4
;
O O 0.0106 0.0060
; International Tables for Crystallography (1992). Vol.C, Tables 4.2.6.8 and
6.1.1.4
;
N N 0.0061 0.0033
; International Tables for Crystallography (1992). Vol.C, Tables 4.2.6.8 and
6.1.1.4
;
C C 0.0033 0.0016
; International Tables for Crystallography (1992). Vol.C, Tables 4.2.6.8 and
6.1.1.4
;
H H 0.0000 0.0000
; International Tables for Crystallography (1992). Vol.C, Tables 4.2.6.8 and
6.1.1.4
;

loop_
_geom_angle_atom_site_label_1
_geom_angle_atom_site_label_2
_geom_angle_atom_site_label_3
_geom_angle
_geom_angle_publ_flag
O1 S1 O2 117.1(2) yes
O2 S1 N2 108.2(2) ?
O1 S1 N2 104.3(2) ?
O2 S1 C13 111.1(2) ?
O1 S1 C13 109.3(2) ?
N2 S1 C13 105.9(2) yes
C4 Si1 C6 106.6(2) yes
C4 Si1 C8 109.7(2) yes
C4 Si1 C9 108.6(2) yes
C6 Si1 C8 109.8(3) yes
C6 Si1 C9 112.0(2) yes
C8 Si1 C9 110.1(2) yes
C6 O6 C7 114.6(3) yes
S1 N2 N3 113.9(2) yes
N3 N2 H2 121.(3) ?
S1 N2 H2 118.(3) ?
N2 N3 C4 117.6(3) yes
Si1 C4 N3 113.6(3) yes
Si1 C4 C5 122.7(3) yes
N3 C4 C5 123.7(3) yes
C4 C5 H5A 109.5(2) ?
C4 C5 H5B 109.5(2) ?
H5A C5 H5B 109.5 ?
C4 C5 H5C 109.5(2) ?
H5A C5 H5C 109.5 ?
H5B C5 H5C 109.5 ?
Si1 C6 O6 109.1(3) yes
O6 C6 H6A 109.9(3) ?
Si1 C6 H6A 109.9(2) ?
O6 C6 H6B 109.8(2) ?
Si1 C6 H6B 109.9(2) ?
H6A C6 H6B 108.3 ?
O6 C7 C28 109.9(3) yes
O6 C7 H7A 109.7(2) ?
C28 C7 H7A 109.7(2) ?
O6 C7 H7B 109.7(2) ?
C28 C7 H7B 109.7(2) ?
H7A C7 H7B 108.2 ?
Si1 C8 H8A 109.5(2) ?
Si1 C8 H8B 109.47(15) ?
H8A C8 H8B 109.5 ?
Si1 C8 H8C 109.5(2) ?
H8A C8 H8C 109.5 ?
H8B C8 H8C 109.5 ?
C11 C9 C10 108.7(4) ?
C11 C9 C12 109.6(4) ?
C10 C9 C12 108.7(4) ?
C11 C9 Si1 109.9(3) ?
C10 C9 Si1 110.2(3) ?
C12 C9 Si1 109.8(3) ?
C9 C10 H10A 109.5(2) ?
C9 C10 H10B 109.5(2) ?
H10A C10 H10B 109.5 ?
C9 C10 H10C 109.5(2) ?
H10A C10 H10C 109.5 ?
H10B C10 H10C 109.5 ?
C9 C11 H11A 109.5(3) ?
C9 C11 H11B 109.5(3) ?
H11A C11 H11B 109.5 ?
C9 C11 H11C 109.5(3) ?
H11A C11 H11C 109.5 ?
H11B C11 H11C 109.5 ?
C9 C12 H12A 109.5(3) ?
C9 C12 H12B 109.5(3) ?
H12A C12 H12B 109.5 ?
C9 C12 H12C 109.5(2) ?
H12A C12 H12C 109.5 ?
H12B C12 H12C 109.5 ?
C18 C13 C14 121.2(3) ?
C18 C13 S1 121.0(2) ?
C14 C13 S1 117.8(3) ?
C15 C14 C13 117.7(3) ?
C15 C14 C19 116.2(3) ?
C13 C14 C19 126.0(3) ?
C16 C15 C14 122.9(3) ?
C16 C15 H15 118.5(2) ?
C14 C15 H15 118.5(2) ?
C17 C16 C15 117.6(3) ?
C17 C16 C22 122.1(4) ?
C15 C16 C22 120.0(3) ?
C16 C17 C18 123.7(3) ?
C16 C17 H17 118.2(2) ?
C18 C17 H17 118.2(2) ?
C17 C18 C13 116.8(3) ?
C17 C18 C25 116.3(3) ?
C13 C18 C25 126.9(3) ?
C20 C19 C21 110.0(4) ?
C20 C19 C14 110.7(4) ?
C21 C19 C14 109.6(3) ?
C20 C19 H19 108.8(3) ?
C21 C19 H19 108.8(3) ?
C14 C19 H19 108.8(2) ?
C19 C20 H20A 109.5(3) ?
C19 C20 H20B 109.5(3) ?
H20A C20 H20B 109.47(6) ?
C19 C20 H20C 109.5(3) ?
H20A C20 H20C 109.5 ?
H20B C20 H20C 109.5 ?
C19 C21 H21A 109.5(3) ?
C19 C21 H21B 109.5(2) ?
H21A C21 H21B 109.5 ?
C19 C21 H21C 109.5(3) ?
H21A C21 H21C 109.47(7) ?
H21B C21 H21C 109.5 ?
C24 C22 C23 110.4(4) ?
C24 C22 C16 109.5(4) ?
C23 C22 C16 115.3(3) ?
C24 C22 H22 107.1(3) ?
C23 C22 H22 107.1(3) ?
C16 C22 H22 107.1(2) ?
C22 C23 H23A 109.5(3) ?
C22 C23 H23B 109.5(2) ?
H23A C23 H23B 109.5 ?
C22 C23 H23C 109.5(3) ?
H23A C23 H23C 109.5 ?
H23B C23 H23C 109.5 ?
C22 C24 H24A 109.5(3) ?
C22 C24 H24B 109.5(3) ?
H24A C24 H24B 109.47(6) ?
C22 C24 H24C 109.5(3) ?
H24A C24 H24C 109.5 ?
H24B C24 H24C 109.5 ?
C18 C25 C27 112.5(3) ?
C18 C25 C26 109.6(3) ?
C27 C25 C26 111.3(4) ?
C18 C25 H25 107.7(2) ?
C27 C25 H25 107.7(3) ?
C26 C25 H25 107.7(2) ?
C25 C26 H26A 109.5(2) ?
C25 C26 H26B 109.5(2) ?
H26A C26 H26B 109.5 ?
C25 C26 H26C 109.5(2) ?
H26A C26 H26C 109.5 ?
H26B C26 H26C 109.5 ?
C25 C27 H27A 109.5(3) ?
C25 C27 H27B 109.5(2) ?
H27A C27 H27B 109.5 ?
C25 C27 H27C 109.5(3) ?
H27A C27 H27C 109.5 ?
H27B C27 H27C 109.5 ?
C33 C28 C29 118.2(4) ?
C33 C28 C7 122.3(3) ?
C29 C28 C7 119.6(4) ?
C28 C29 C30 120.0(5) ?
C28 C29 H29 120.0(3) ?
C30 C29 H29 120.0(4) ?
C31 C30 C29 120.5(5) ?
C31 C30 H30 119.7(3) ?
C29 C30 H30 119.7(4) ?
C32 C31 C30 119.9(5) ?
C32 C31 H31 120.0(4) ?
C30 C31 H31 120.0(3) ?
C31 C32 C33 120.3(5) ?
C31 C32 H32 119.8(4) ?
C33 C32 H32 119.8(3) ?
C32 C33 C28 121.1(4) ?
C32 C33 H33 119.5(3) ?
C28 C33 H33 119.5(2) ?
O41 S41 O42 116.9(2) yes
O42 S41 N42 109.1(2) ?
O41 S41 N42 104.3(2) ?
O42 S41 C53 110.0(2) ?
O41 S41 C53 109.7(2) ?
N42 S41 C53 106.2(2) yes
C44 Si41 C46 107.1(2) yes
C44 Si41 C48 108.7(2) yes
C44 Si41 C49 109.2(2) yes
C46 Si41 C48 107.5(3) yes
C46 Si41 C49 112.8(2) yes
C48 Si41 C49 111.5(3) yes
C46 O46 C47 116.0(3) yes
S41 N42 N43 112.5(3) yes
N43 N42 H42 118.(3) ?
S41 N42 H42 116.(2) ?
N42 N43 C44 118.3(3) yes
Si41 C44 N43 112.5(3) yes
Si41 C44 C45 123.8(3) yes
N43 C44 C45 123.7(4) yes
C44 C45 H45A 109.5(2) ?
C44 C45 H45B 109.5(3) ?
H45A C45 H45B 109.5 ?
C44 C45 H45C 109.5(3) ?
H45A C45 H45C 109.5 ?
H45B C45 H45C 109.5 ?
Si41 C46 O46 105.1(3) yes
O46 C46 H46A 110.7(3) ?
Si41 C46 H46A 110.7(2) ?
O46 C46 H46B 110.7(3) ?
Si41 C46 H46B 110.7(2) ?
H46A C46 H46B 108.8 ?
O46 C47 C68 112.0(4) yes
O46 C47 H47A 109.2(3) ?
C68 C47 H47A 109.2(2) ?
O46 C47 H47B 109.2(3) ?
C68 C47 H47B 109.2(2) ?
H47A C47 H47B 107.9 ?
Si41 C48 H48A 109.5(2) ?
Si41 C48 H48B 109.5(2) ?
H48A C48 H48B 109.5 ?
Si41 C48 H48C 109.5(2) ?
H48A C48 H48C 109.5 ?
H48B C48 H48C 109.5 ?
C51 C49 C50 108.1(5) ?
C51 C49 C52 109.9(6) ?
C50 C49 C52 107.8(5) ?
C51 C49 Si41 110.5(4) ?
C50 C49 Si41 110.1(4) ?
C52 C49 Si41 110.3(4) ?
C49 C50 H50A 109.5(3) ?
C49 C50 H50B 109.5(3) ?
H50A C50 H50B 109.5 ?
C49 C50 H50C 109.5(4) ?
H50A C50 H50C 109.5 ?
H50B C50 H50C 109.5 ?
C49 C51 H51A 109.5(3) ?
C49 C51 H51B 109.5(4) ?
H51A C51 H51B 109.5 ?
C49 C51 H51C 109.5(3) ?
H51A C51 H51C 109.5 ?
H51B C51 H51C 109.5 ?
C49 C52 H52A 109.5(4) ?
C49 C52 H52B 109.5(3) ?
H52A C52 H52B 109.5 ?
C49 C52 H52C 109.5(3) ?
H52A C52 H52C 109.5 ?
H52B C52 H52C 109.5 ?
C54 C53 C58 120.9(3) ?
C54 C53 S41 117.8(3) ?
C58 C53 S41 121.2(2) ?
C55 C54 C53 117.5(3) ?
C55 C54 C59 116.3(3) ?
C53 C54 C59 126.2(3) ?
C56 C55 C54 122.9(3) ?
C56 C55 H55 118.5(2) ?
C54 C55 H55 118.5(2) ?
C57 C56 C55 117.5(4) ?
C57 C56 C62 121.8(4) ?
C55 C56 C62 120.5(4) ?
C58 C57 C56 123.8(4) ?
C58 C57 H57 118.1(2) ?
C56 C57 H57 118.1(2) ?
C57 C58 C53 117.1(3) ?
C57 C58 C65 117.0(3) ?
C53 C58 C65 125.8(3) ?
C54 C59 C61 112.0(3) ?
C54 C59 C60 110.8(4) ?
C61 C59 C60 109.9(4) ?
C54 C59 H59 108.0(2) ?
C61 C59 H59 108.0(3) ?
C60 C59 H59 108.0(3) ?
C59 C60 H60A 109.5(3) ?
C59 C60 H60B 109.5(3) ?
H60A C60 H60B 109.5 ?
C59 C60 H60C 109.5(3) ?
H60A C60 H60C 109.5 ?
H60B C60 H60C 109.5 ?
C59 C61 H61A 109.5(2) ?
C59 C61 H61B 109.5(3) ?
H61A C61 H61B 109.5 ?
C59 C61 H61C 109.5(3) ?
H61A C61 H61C 109.5 ?
H61B C61 H61C 109.5 ?
C56 C62 C63 114.3(4) ?
C56 C62 C64 108.0(4) ?
C63 C62 C64 112.6(5) ?
C56 C62 H62 107.2(2) ?
C63 C62 H62 107.2(3) ?
C64 C62 H62 107.2(3) ?
C62 C63 H63A 109.5(3) ?
C62 C63 H63B 109.5(3) ?
H63A C63 H63B 109.5 ?
C62 C63 H63C 109.5(3) ?
H63A C63 H63C 109.5 ?
H63B C63 H63C 109.5 ?
C62 C64 H64A 109.5(3) ?
C62 C64 H64B 109.5(3) ?
H64A C64 H64B 109.5 ?
C62 C64 H64C 109.5(3) ?
H64A C64 H64C 109.5 ?
H64B C64 H64C 109.5 ?
C66 C65 C67 109.9(4) ?
C66 C65 C58 111.4(3) ?
C67 C65 C58 111.6(3) ?
C66 C65 H65 107.9(3) ?
C67 C65 H65 107.9(2) ?
C58 C65 H65 107.9(2) ?
C65 C66 H66A 109.5(2) ?
C65 C66 H66B 109.5(2) ?
H66A C66 H66B 109.5 ?
C65 C66 H66C 109.5(3) ?
H66A C66 H66C 109.5 ?
H66B C66 H66C 109.5 ?
C65 C67 H67A 109.5(2) ?
C65 C67 H67B 109.5(2) ?
H67A C67 H67B 109.5 ?
C65 C67 H67C 109.5(3) ?
H67A C67 H67C 109.5 ?
H67B C67 H67C 109.5 ?
C73 C68 C69 117.9(5) ?
C73 C68 C47 122.8(4) ?
C69 C68 C47 119.2(4) ?
C70 C69 C68 120.9(5) ?
C70 C69 H69 119.6(3) ?
C68 C69 H69 119.6(3) ?
C69 C70 C71 120.5(5) ?
C69 C70 H70 119.7(3) ?
C71 C70 H70 119.7(4) ?
C72 C71 C70 119.5(6) ?
C72 C71 H71 120.3(3) ?
C70 C71 H71 120.3(4) ?
C71 C72 C73 120.8(5) ?
C71 C72 H72 119.6(3) ?
C73 C72 H72 119.6(3) ?
C72 C73 C68 120.4(5) ?
C72 C73 H73 119.8(3) ?
C68 C73 H73 119.8(3) ?

loop_
_geom_bond_atom_site_label_1
_geom_bond_atom_site_label_2
_geom_bond_distance
_geom_bond_publ_flag
S1 O1 1.440(3) yes
S1 O2 1.414(3) yes
S1 N2 1.642(3) yes
S1 C13 1.806(3) yes
Si1 C4 1.895(4) yes
Si1 C6 1.870(5) yes
Si1 C8 1.874(4) yes
Si1 C9 1.895(4) yes
O6 C6 1.422(5) yes
O6 C7 1.399(4) yes
N2 N3 1.406(4) yes
N2 H2 0.884(10) ?
N3 C4 1.283(5) yes
C4 C5 1.516(6) yes
C5 H5A 0.97 ?
C5 H5B 0.97 ?
C5 H5C 0.97 ?
C6 H6A 0.98 ?
C6 H6B 0.98 ?
C7 C28 1.503(5) yes
C7 H7A 0.98 ?
C7 H7B 0.98 ?
C8 H8A 0.97 ?
C8 H8B 0.97 ?
C8 H8C 0.97 ?
C9 C10 1.535(5) ?
C9 C11 1.527(6) ?
C9 C12 1.540(6) ?
C10 H10A 0.97 ?
C10 H10B 0.97 ?
C10 H10C 0.97 ?
C11 H11A 0.97 ?
C11 H11B 0.97 ?
C11 H11C 0.97 ?
C12 H12A 0.97 ?
C12 H12B 0.97 ?
C12 H12C 0.97 ?
C13 C14 1.415(5) ?
C13 C18 1.409(5) ?
C14 C15 1.387(5) ?
C14 C19 1.546(5) ?
C15 C16 1.386(5) ?
C15 H15 0.94 ?
C16 C17 1.371(5) ?
C16 C22 1.525(5) ?
C17 C18 1.401(5) ?
C17 H17 0.94 ?
C18 C25 1.532(5) ?
C19 C20 1.514(6) ?
C19 C21 1.540(6) ?
C19 H19 0.99 ?
C20 H20A 0.97 ?
C20 H20B 0.97 ?
C20 H20C 0.97 ?
C21 H21A 0.97 ?
C21 H21B 0.97 ?
C21 H21C 0.97 ?
C22 C23 1.516(7) ?
C22 C24 1.502(6) ?
C22 H22 0.99 ?
C23 H23A 0.97 ?
C23 H23B 0.97 ?
C23 H23C 0.97 ?
C24 H24A 0.97 ?
C24 H24B 0.97 ?
C24 H24C 0.97 ?
C25 C26 1.536(6) ?
C25 C27 1.535(6) ?
C25 H25 0.99 ?
C26 H26A 0.97 ?
C26 H26B 0.97 ?
C26 H26C 0.97 ?
C27 H27A 0.97 ?
C27 H27B 0.97 ?
C27 H27C 0.97 ?
C28 C29 1.381(6) ?
C28 C33 1.380(6) ?
C29 C30 1.385(8) ?
C29 H29 0.94 ?
C30 C31 1.358(9) ?
C30 H30 0.94 ?
C31 C32 1.356(8) ?
C31 H31 0.94 ?
C32 C33 1.367(7) ?
C32 H32 0.94 ?
C33 H33 0.94 ?
S41 O41 1.444(3) yes
S41 O42 1.430(3) yes
S41 N42 1.638(3) yes
S41 C53 1.802(3) yes
Si41 C44 1.888(4) yes
Si41 C46 1.884(5) yes
Si41 C48 1.865(6) yes
Si41 C49 1.853(5) yes
O46 C46 1.422(6) yes
O46 C47 1.370(5) yes
N42 N43 1.401(4) yes
N42 H42 0.893(10) ?
N43 C44 1.277(5) yes
C44 C45 1.501(6) yes
C45 H45A 0.97 ?
C45 H45B 0.97 ?
C45 H45C 0.97 ?
C46 H46A 0.98 ?
C46 H46B 0.98 ?
C47 C68 1.482(6) yes
C47 H47A 0.98 ?
C47 H47B 0.98 ?
C48 H48A 0.97 ?
C48 H48B 0.97 ?
C48 H48C 0.97 ?
C49 C50 1.556(6) ?
C49 C51 1.529(7) ?
C49 C52 1.557(8) ?
C50 H50A 0.97 ?
C50 H50B 0.97 ?
C50 H50C 0.97 ?
C51 H51A 0.97 ?
C51 H51B 0.97 ?
C51 H51C 0.97 ?
C52 H52A 0.97 ?
C52 H52B 0.97 ?
C52 H52C 0.97 ?
C53 C54 1.406(5) ?
C53 C58 1.432(5) ?
C54 C55 1.397(5) ?
C54 C59 1.524(5) ?
C55 C56 1.389(6) ?
C55 H55 0.94 ?
C56 C57 1.380(5) ?
C56 C62 1.521(6) ?
C57 C58 1.379(5) ?
C57 H57 0.94 ?
C58 C65 1.540(5) ?
C59 C60 1.546(6) ?
C59 C61 1.527(6) ?
C59 H59 0.99 ?
C60 H60A 0.97 ?
C60 H60B 0.97 ?
C60 H60C 0.97 ?
C61 H61A 0.97 ?
C61 H61B 0.97 ?
C61 H61C 0.97 ?
C62 C63 1.527(8) ?
C62 C64 1.535(8) ?
C62 H62 0.99 ?
C63 H63A 0.97 ?
C63 H63B 0.97 ?
C63 H63C 0.97 ?
C64 H64A 0.97 ?
C64 H64B 0.97 ?
C64 H64C 0.97 ?
C65 C66 1.506(6) ?
C65 C67 1.537(6) ?
C65 H65 0.99 ?
C66 H66A 0.97 ?
C66 H66B 0.97 ?
C66 H66C 0.97 ?
C67 H67A 0.97 ?
C67 H67B 0.97 ?
C67 H67C 0.97 ?
C68 C69 1.400(7) ?
C68 C73 1.386(6) ?
C69 C70 1.346(8) ?
C69 H69 0.94 ?
C70 C71 1.387(8) ?
C70 H70 0.94 ?
C71 C72 1.355(8) ?
C71 H71 0.94 ?
C72 C73 1.374(7) ?
C72 H72 0.94 ?
C73 H73 0.94 ?

loop_
_geom_torsion_atom_site_label_1
_geom_torsion_atom_site_label_2
_geom_torsion_atom_site_label_3
_geom_torsion_atom_site_label_4
_geom_torsion
O2 S1 N2 N3 -65.7(3)
O1 S1 N2 N3 168.9(2)
C13 S1 N2 N3 53.5(3)
S1 N2 N3 C4 -169.5(3)
N2 N3 C4 C5 -1.6(5)
N2 N3 C4 Si1 176.5(2)
C6 Si1 C4 N3 32.1(3)
C8 Si1 C4 N3 150.9(3)
C9 Si1 C4 N3 -88.7(3)
C6 Si1 C4 C5 -149.7(4)
C8 Si1 C4 C5 -30.9(4)
C9 Si1 C4 C5 89.5(4)
C7 O6 C6 Si1 -179.9(3)
C8 Si1 C6 O6 57.1(4)
C4 Si1 C6 O6 175.8(3)
C9 Si1 C6 O6 -65.5(4)
C6 O6 C7 C28 172.0(4)
C6 Si1 C9 C11 -170.0(3)
C8 Si1 C9 C11 67.5(4)
C4 Si1 C9 C11 -52.6(4)
C6 Si1 C9 C10 70.2(4)
C8 Si1 C9 C10 -52.2(4)
C4 Si1 C9 C10 -172.3(3)
C6 Si1 C9 C12 -49.4(4)
C8 Si1 C9 C12 -171.9(3)
C4 Si1 C9 C12 68.0(4)
O2 S1 C13 C18 6.0(3)
O1 S1 C13 C18 136.8(3)
N2 S1 C13 C18 -111.3(3)
O2 S1 C13 C14 -174.6(3)
O1 S1 C13 C14 -43.7(3)
N2 S1 C13 C14 68.1(3)
C18 C13 C14 C15 -1.3(5)
S1 C13 C14 C15 179.2(3)
C18 C13 C14 C19 175.7(3)
S1 C13 C14 C19 -3.7(5)
C13 C14 C15 C16 -0.3(6)
C19 C14 C15 C16 -177.6(3)
C14 C15 C16 C17 0.6(6)
C14 C15 C16 C22 175.4(3)
C15 C16 C17 C18 0.7(6)
C22 C16 C17 C18 -174.0(3)
C16 C17 C18 C13 -2.2(5)
C16 C17 C18 C25 177.8(4)
C14 C13 C18 C17 2.5(5)
S1 C13 C18 C17 -178.1(3)
C14 C13 C18 C25 -177.5(3)
S1 C13 C18 C25 2.0(5)
C15 C14 C19 C20 55.0(5)
C13 C14 C19 C20 -122.1(5)
C15 C14 C19 C21 -66.5(5)
C13 C14 C19 C21 116.4(4)
C17 C16 C22 C24 91.2(5)
C15 C16 C22 C24 -83.4(5)
C17 C16 C22 C23 -34.0(5)
C15 C16 C22 C23 151.4(4)
C17 C18 C25 C27 -33.6(5)
C13 C18 C25 C27 146.4(4)
C17 C18 C25 C26 90.8(4)
C13 C18 C25 C26 -89.2(5)
O6 C7 C28 C33 30.0(6)
O6 C7 C28 C29 -149.1(4)
C33 C28 C29 C30 -0.1(7)
C7 C28 C29 C30 179.1(5)
C28 C29 C30 C31 -0.5(9)
C29 C30 C31 C32 0.7(10)
C30 C31 C32 C33 -0.3(10)
C31 C32 C33 C28 -0.3(9)
C29 C28 C33 C32 0.5(7)
C7 C28 C33 C32 -178.7(5)
O42 S41 N42 N43 64.9(3)
O41 S41 N42 N43 -169.5(2)
C53 S41 N42 N43 -53.6(3)
S41 N42 N43 C44 170.2(3)
N42 N43 C44 C45 -0.5(6)
N42 N43 C44 Si41 -179.3(2)
C49 Si41 C44 N43 98.0(3)
C48 Si41 C44 N43 -23.8(4)
C46 Si41 C44 N43 -139.6(3)
C49 Si41 C44 C45 -80.7(4)
C48 Si41 C44 C45 157.5(4)
C46 Si41 C44 C45 41.7(4)
C47 O46 C46 Si41 160.0(4)
C49 Si41 C46 O46 167.5(3)
C48 Si41 C46 O46 -69.3(4)
C44 Si41 C46 O46 47.4(4)
C46 O46 C47 C68 169.3(4)
C48 Si41 C49 C51 54.5(5)
C46 Si41 C49 C51 175.5(4)
C44 Si41 C49 C51 -65.6(4)
C48 Si41 C49 C50 -64.9(5)
C46 Si41 C49 C50 56.2(5)
C44 Si41 C49 C50 175.0(4)
C48 Si41 C49 C52 176.3(4)
C46 Si41 C49 C52 -62.7(5)
C44 Si41 C49 C52 56.2(5)
O42 S41 C53 C54 171.5(3)
O41 S41 C53 C54 41.5(3)
N42 S41 C53 C54 -70.6(3)
O42 S41 C53 C58 -10.6(3)
O41 S41 C53 C58 -140.6(3)
N42 S41 C53 C58 107.3(3)
C58 C53 C54 C55 4.8(5)
S41 C53 C54 C55 -177.3(3)
C58 C53 C54 C59 -175.1(3)
S41 C53 C54 C59 2.8(5)
C53 C54 C55 C56 -3.4(6)
C59 C54 C55 C56 176.5(4)
C54 C55 C56 C57 1.6(7)
C54 C55 C56 C62 -174.5(4)
C55 C56 C57 C58 -1.1(6)
C62 C56 C57 C58 174.9(4)
C56 C57 C58 C53 2.5(6)
C56 C57 C58 C65 -175.9(4)
C54 C53 C58 C57 -4.3(5)
S41 C53 C58 C57 177.8(3)
C54 C53 C58 C65 173.9(3)
S41 C53 C58 C65 -4.0(5)
C55 C54 C59 C61 67.2(5)
C53 C54 C59 C61 -113.0(4)
C55 C54 C59 C60 -56.0(5)
C53 C54 C59 C60 123.8(5)
C57 C56 C62 C63 36.3(6)
C55 C56 C62 C63 -147.7(5)
C57 C56 C62 C64 -89.7(6)
C55 C56 C62 C64 86.2(5)
C57 C58 C65 C66 -91.7(4)
C53 C58 C65 C66 90.1(5)
C57 C58 C65 C67 31.6(5)
C53 C58 C65 C67 -146.6(4)
O46 C47 C68 C73 7.4(6)
O46 C47 C68 C69 -171.1(4)
C73 C68 C69 C70 0.0(7)
C47 C68 C69 C70 178.6(5)
C68 C69 C70 C71 -0.7(8)
C69 C70 C71 C72 1.1(8)
C70 C71 C72 C73 -0.9(8)
C71 C72 C73 C68 0.2(8)
C69 C68 C73 C72 0.2(7)
C47 C68 C73 C72 -178.2(4)

loop_
_cod_related_entry_id
_cod_related_entry_database
_cod_related_entry_code
1 ChemSpider 24728213
